data_2108703
loop_
_publ_author_name
'Olejniczak, Anna'
'Katrusiak, Anna'
'Podsiad\/lo, Marcin'
'Katrusiak, Andrzej'

_publ_section_title
;
 Crystal design by CH&#x00B7;&#x00B7;&#x00B7;N and
 N&#x00B7;&#x00B7;&#x00B7;N interactions: high-pressure structures of
 high-nitrogen-content azido-triazolopyridazines compounds
;
_journal_coeditor_code DK5103SUP1
_journal_issue 6
_journal_name_full 'Acta Crystallographica Section B'
_journal_page_first
;
;
_journal_paper_doi 10.1107/S2052520620014493
_journal_volume 76
_journal_year 2020
_chemical_formula_moiety 'C5 H3 N7'
_chemical_formula_sum 'C5 H3 N7'
_chemical_formula_weight 161.14
_chemical_name_systematic 6-azido-1,2,4-triazolo[4,3-b]pyridazine
_space_group_crystal_system monoclinic
_space_group_IT_number 14
_space_group_name_Hall '-P 2ybc'
_space_group_name_H-M_alt 'P 1 21/c 1'
_atom_sites_solution_hydrogens geom
_atom_sites_solution_primary direct
_audit_creation_date 2018-10-29
_audit_creation_method
;
Olex2 1.2
(compiled 2018.05.29 svn.r3508 for OlexSys, GUI svn.r5506)
;
_cell_angle_alpha 90
_cell_angle_beta 95.91(6)
_cell_angle_gamma 90
_cell_formula_units_Z 8
_cell_length_a 8.1016(19)
_cell_length_b 18.473(4)
_cell_length_c 9.04(2)
_cell_measurement_pressure 140000
_cell_measurement_reflns_used 569
_cell_measurement_temperature 296(2)
_cell_measurement_theta_max 18.4610
_cell_measurement_theta_min 4.6140
_cell_volume 1346(3)
_computing_cell_refinement 'CrysAlisPro 1.171.39.46 (Rigaku OD, 2018)'
_computing_data_collection 'CrysAlisPro 1.171.39.46 (Rigaku OD, 2018)'
_computing_data_reduction 'CrysAlisPro 1.171.39.46 (Rigaku OD, 2018)'
_computing_molecular_graphics 'Olex2 (Dolomanov et al., 2009)'
_computing_publication_material 'Olex2 (Dolomanov et al., 2009)'
_computing_structure_refinement 'ShelXL (Sheldrick, 2015)'
_computing_structure_solution 'ShelXT (Sheldrick, 2015)'
_diffrn_ambient_environment 'diamond-anvil cell'
_diffrn_ambient_pressure 140000
_diffrn_ambient_temperature 296
_diffrn_detector 'CCD plate'
_diffrn_detector_area_resol_mean 16.2413
_diffrn_detector_type Eos
_diffrn_measured_fraction_theta_full 0.310
_diffrn_measured_fraction_theta_max 0.281
_diffrn_measurement_details
;
List of Runs (angles in degrees, time in seconds):

  # Type    Start    End  Width  t~exp~   \w     \q     \k     \f   Frames
--------------------------------------------------------------------------
  1  \f    -35.00  19.75   0.75   35.00   0.00 -30.00   0.00    --    73
  2  \f    140.00 200.00   0.75   35.00   0.00 -30.00   0.00    --    80
  3  \f    160.00 217.00   0.75   35.00   0.00  30.00   0.00    --    76
  4  \f    -20.00  34.75   0.75   35.00   0.00  30.00   0.00    --    73
  5  \w    -24.00  24.00   0.75   35.00    --   30.00  39.46 -12.90   64
  6  \w    -24.00  24.00   0.75   35.00    --   30.00  39.46 167.10   64
  7  \w    -50.00  10.00   0.75   35.00    --  -30.00  39.46 167.10   80
  8  \w    -50.00  10.00   0.75   35.00    --  -30.00  39.46 -12.90   80
  9  \w    -64.00  -8.50   0.75   35.00    --  -30.00  81.40 -28.90   74
 10  \w    -64.00  -8.50   0.75   35.00    --  -30.00  81.40 151.10   74
 11  \w    -19.00   8.00   0.75   35.00    --   30.00  81.40 151.10   36
 12  \w    -19.00   8.00   0.75   35.00    --   30.00  81.40 -28.90   36
 13  \w    -43.00 -21.25   0.75   35.00    --   30.00 134.60 -56.90   29
 14  \w    -43.00 -21.25   0.75   35.00    --   30.00 134.60 123.10   29
 15  \w    -90.00 -36.00   0.75   35.00    --  -30.00 134.60 123.10   72
 16  \w    -90.00 -36.00   0.75   35.00    --  -30.00 134.60 -56.90   72
;
_diffrn_measurement_device 'four-circle diffractometer'
_diffrn_measurement_device_type 'KM-4 CCD'
_diffrn_measurement_method
;
HP omega scans - for more details see:
A. Budzianowski, A. Katrusiak in High-Pressure Crystallography
(Eds.: A. Katrusiak, P. F. McMillan),
Dordrecht: Kluwer Acad. Publ., 2004 pp.157-168
;
_diffrn_orient_matrix_type 'CrysAlisPro convention (1999,Acta A55,543-557)'
_diffrn_orient_matrix_UB_11 0.0017004000
_diffrn_orient_matrix_UB_12 -0.0016375000
_diffrn_orient_matrix_UB_13 -0.0781220000
_diffrn_orient_matrix_UB_21 -0.0872725000
_diffrn_orient_matrix_UB_22 0.0050967000
_diffrn_orient_matrix_UB_23 -0.0099713000
_diffrn_orient_matrix_UB_31 0.0116175000
_diffrn_orient_matrix_UB_32 0.0380349000
_diffrn_orient_matrix_UB_33 -0.0021626000
_diffrn_radiation_monochromator graphite
_diffrn_radiation_probe x-ray
_diffrn_radiation_type MoK\a
_diffrn_radiation_wavelength 0.71073
_diffrn_reflns_av_R_equivalents 0.2845
_diffrn_reflns_av_unetI/netI 0.2106
_diffrn_reflns_Laue_measured_fraction_full 0.310
_diffrn_reflns_Laue_measured_fraction_max 0.281
_diffrn_reflns_limit_h_max 10
_diffrn_reflns_limit_h_min -10
_diffrn_reflns_limit_k_max 23
_diffrn_reflns_limit_k_min -22
_diffrn_reflns_limit_l_max 2
_diffrn_reflns_limit_l_min -2
_diffrn_reflns_number 7791
_diffrn_reflns_point_group_measured_fraction_full 0.310
_diffrn_reflns_point_group_measured_fraction_max 0.281
_diffrn_reflns_theta_full 25.242
_diffrn_reflns_theta_max 27.194
_diffrn_reflns_theta_min 4.616
_diffrn_source 'fine-focus sealed X-ray tube'
_diffrn_source_type 'Enhance (Mo) X-ray Source'
_exptl_absorpt_coefficient_mu 0.117
_exptl_absorpt_correction_T_max 1.00000
_exptl_absorpt_correction_T_min 0.25395
_exptl_absorpt_correction_type multi-scan
_exptl_absorpt_process_details
;
CrysAlisPro 1.171.39.46 (Rigaku Oxford Diffraction, 2018)
Empirical absorption correction using spherical harmonics,
 implemented in SCALE3 ABSPACK scaling algorithm.
;
_exptl_crystal_colour colorless
_exptl_crystal_density_diffrn 1.590
_exptl_crystal_description plate
_exptl_crystal_F_000 656
_exptl_crystal_size_max 0.39
_exptl_crystal_size_mid 0.36
_exptl_crystal_size_min 0.30
_refine_diff_density_max 0.079
_refine_diff_density_min -0.084
_refine_diff_density_rms 0.023
_refine_ls_extinction_method none
_refine_ls_goodness_of_fit_ref 1.031
_refine_ls_hydrogen_treatment constr
_refine_ls_matrix_type full
_refine_ls_number_parameters 217
_refine_ls_number_reflns 845
_refine_ls_number_restraints 18
_refine_ls_restrained_S_all 1.018
_refine_ls_R_factor_all 0.2130
_refine_ls_R_factor_gt 0.0587
_refine_ls_shift/su_max 0.000
_refine_ls_shift/su_mean 0.000
_refine_ls_structure_factor_coef Fsqd
_refine_ls_weighting_details 'w=1/[\s^2^(Fo^2^)+(0.0116P)^2^] where P=(Fo^2^+2Fc^2^)/3'
_refine_ls_weighting_scheme calc
_refine_ls_wR_factor_gt 0.0608
_refine_ls_wR_factor_ref 0.0884
_reflns_Friedel_coverage 0.000
_reflns_number_gt 360
_reflns_number_total 845
_reflns_threshold_expression 'I > 2\s(I)'
_cod_data_source_file dk5103sup1.cif
_cod_data_source_block C5H3N7at0.14GPa
_cod_database_code 2108703
_shelx_shelxl_version_number 2014/7
_chemical_oxdiff_formula C5H3N7
_shelx_space_group_comment
;
The symmetry employed for this shelxl refinement is uniquely defined
by the following loop, which should always be used as a source of
symmetry information in preference to the above space-group names.
They are only intended as comments.
;
_reflns_odcompleteness_completeness 28.08
_reflns_odcompleteness_iscentric 1
_reflns_odcompleteness_theta 27.14
_olex2_refinement_description
;
1. Fixed Uiso
 At 1.2 times of:
  All C(H) groups
2. Uiso/Uaniso restraints and constraints
Uanis(C6) \\sim Ueq: with sigma of 0.05 and sigma for terminal atoms of 0.1
Uanis(N2) \\sim Ueq: with sigma of 0.05 and sigma for terminal atoms of 0.1
Uanis(C9) \\sim Ueq: with sigma of 0.05 and sigma for terminal atoms of 0.1
3.a Aromatic/amide H refined with riding coordinates:
 C27(H27), C28(H28), C23(H23), C7(H7), C8(H8), C3(H3)
;
_olex2_submission_special_instructions 'No special instructions were received'
_oxdiff_exptl_absorpt_empirical_details
;
Empirical correction (ABSPACK) includes:
- Absorption correction using spherical harmonics
- Frame scaling
;
_oxdiff_exptl_absorpt_empirical_full_max 3.254
_oxdiff_exptl_absorpt_empirical_full_min 0.462

loop_
_space_group_symop_operation_xyz
'x, y, z'
'-x, y+1/2, -z+1/2'
'-x, -y, -z'
'x, -y-1/2, z-1/2'

loop_
_atom_site_label
_atom_site_type_symbol
_atom_site_fract_x
_atom_site_fract_y
_atom_site_fract_z
_atom_site_U_iso_or_equiv
_atom_site_adp_type
_atom_site_occupancy
_atom_site_site_symmetry_order
_atom_site_calc_flag
_atom_site_refinement_flags_posn
_atom_site_refinement_flags_adp
_atom_site_refinement_flags_occupancy
_atom_site_disorder_assembly
_atom_site_disorder_group
N24 N 0.6581(7) 0.5006(3) 0.3951(18) 0.063(15) Uani 1 1 d . . . . .
N25 N 0.5663(7) 0.5557(3) 0.326(2) 0.052(16) Uani 1 1 d . . . . .
C26 C 0.4604(11) 0.5323(4) 0.220(3) 0.07(3) Uani 1 1 d . . . . .
C27 C 0.4368(9) 0.4588(4) 0.177(4) 0.11(3) Uani 1 1 d . . . . .
H27 H 0.3549 0.4469 0.1009 0.131 Uiso 1 1 calc R . . . .
C28 C 0.5301(10) 0.4074(4) 0.243(3) 0.08(3) Uani 1 1 d . . . . .
H28 H 0.5200 0.3595 0.2118 0.098 Uiso 1 1 calc R . . . .
C29 C 0.6458(10) 0.4279(4) 0.363(3) 0.05(2) Uani 1 1 d . . . . .
N21 N 0.7558(8) 0.3914(3) 0.4515(19) 0.085(17) Uani 1 1 d . . . . .
N22 N 0.8372(7) 0.4419(4) 0.553(2) 0.102(19) Uani 1 1 d . . . . .
C23 C 0.7786(9) 0.5065(3) 0.506(2) 0.091(18) Uani 1 1 d . . . . .
H23 H 0.8174 0.5504 0.5464 0.109 Uiso 1 1 calc R . . . .
N210 N 0.3545(7) 0.5819(3) 0.138(2) 0.11(3) Uani 1 1 d . . . . .
N211 N 0.3722(6) 0.6462(4) 0.1818(18) 0.077(16) Uani 1 1 d . . . . .
N212 N 0.3721(6) 0.7059(3) 0.2096(16) 0.091(16) Uani 1 1 d . . . . .
N4 N 0.7969(8) 0.7241(3) 0.630(2) 0.06(2) Uani 1 1 d . . . . .
N5 N 0.8826(8) 0.6702(3) 0.707(2) 0.047(17) Uani 1 1 d . . . . .
C6 C 0.9942(10) 0.6946(4) 0.806(3) 0.043(14) Uani 1 1 d . U . . .
C7 C 1.0311(7) 0.7696(4) 0.838(3) 0.08(2) Uani 1 1 d . . . . .
H7 H 1.1141 0.7823 0.9127 0.098 Uiso 1 1 calc R . . . .
C8 C 0.9450(10) 0.8200(4) 0.761(3) 0.10(2) Uani 1 1 d . . . . .
H8 H 0.9645 0.8689 0.7803 0.115 Uiso 1 1 calc R . . . .
C9 C 0.8229(11) 0.7976(4) 0.648(3) 0.041(14) Uani 1 1 d . U . . .
N1 N 0.7205(8) 0.8330(3) 0.5524(19) 0.089(18) Uani 1 1 d . . . . .
N2 N 0.6263(6) 0.7811(3) 0.470(3) 0.054(14) Uani 1 1 d . U . . .
C3 C 0.6752(9) 0.7173(4) 0.525(3) 0.08(3) Uani 1 1 d . . . . .
H3 H 0.6289 0.6733 0.4920 0.093 Uiso 1 1 calc R . . . .
N10 N 1.0944(7) 0.6461(4) 0.8986(18) 0.068(15) Uani 1 1 d . . . . .
N11 N 1.0684(6) 0.5809(5) 0.864(2) 0.110(19) Uani 1 1 d . . . . .
N12 N 1.0629(8) 0.5206(3) 0.849(2) 0.09(2) Uani 1 1 d . . . . .

loop_
_atom_site_aniso_label
_atom_site_aniso_U_11
_atom_site_aniso_U_22
_atom_site_aniso_U_33
_atom_site_aniso_U_23
_atom_site_aniso_U_13
_atom_site_aniso_U_12
N24 0.040(4) 0.050(4) 0.10(5) 0.002(7) 0.002(8) 0.001(3)
N25 0.051(4) 0.046(4) 0.05(5) 0.009(7) -0.011(7) 0.004(3)
C26 0.049(5) 0.058(6) 0.09(8) 0.003(10) -0.004(11) -0.005(4)
C27 0.068(5) 0.056(6) 0.20(8) -0.011(11) -0.004(11) -0.010(4)
C28 0.068(5) 0.061(5) 0.11(8) -0.011(12) -0.011(14) -0.006(5)
C29 0.059(6) 0.048(5) 0.03(8) 0.000(8) -0.019(11) 0.005(4)
N21 0.067(4) 0.051(3) 0.14(5) 0.012(8) 0.004(10) 0.000(3)
N22 0.064(4) 0.065(4) 0.17(6) 0.017(9) 0.001(9) 0.004(4)
C23 0.053(5) 0.049(5) 0.17(6) 0.008(9) 0.019(11) 0.004(4)
N210 0.074(5) 0.049(4) 0.20(8) 0.010(8) -0.029(11) -0.002(4)
N211 0.053(4) 0.078(5) 0.09(5) 0.015(9) -0.017(7) 0.007(4)
N212 0.088(4) 0.073(5) 0.11(5) 0.005(9) -0.006(8) 0.007(3)
N4 0.052(4) 0.045(4) 0.08(6) -0.001(7) -0.013(9) 0.006(3)
N5 0.051(4) 0.059(4) 0.03(5) 0.003(8) -0.010(9) 0.002(3)
C6 0.049(5) 0.064(5) 0.02(4) -0.015(11) -0.003(11) 0.002(4)
C7 0.055(5) 0.069(5) 0.12(7) -0.002(11) 0.001(11) -0.010(4)
C8 0.058(5) 0.064(5) 0.16(7) -0.007(12) -0.023(12) -0.005(4)
C9 0.067(6) 0.041(5) 0.01(4) -0.002(9) -0.003(12) 0.001(4)
N1 0.072(4) 0.054(4) 0.14(6) 0.004(8) -0.006(9) 0.002(3)
N2 0.072(4) 0.067(4) 0.02(4) -0.002(9) -0.007(9) 0.012(3)
C3 0.055(5) 0.053(5) 0.12(8) 0.013(10) -0.025(13) 0.001(4)
N10 0.071(4) 0.067(4) 0.06(5) 0.003(9) -0.016(8) 0.006(4)
N11 0.064(4) 0.083(4) 0.17(6) 0.023(11) -0.026(8) 0.008(4)
N12 0.127(6) 0.081(5) 0.06(7) 0.019(10) -0.025(12) 0.009(5)

loop_
_atom_type_symbol
_atom_type_description
_atom_type_scat_dispersion_real
_atom_type_scat_dispersion_imag
_atom_type_scat_source
C C 0.0033 0.0016 'International Tables Vol C Tables 4.2.6.8 and 6.1.1.4'
H H 0.0000 0.0000 'International Tables Vol C Tables 4.2.6.8 and 6.1.1.4'
N N 0.0061 0.0033 'International Tables Vol C Tables 4.2.6.8 and 6.1.1.4'

loop_
_geom_angle_atom_site_label_1
_geom_angle_atom_site_label_2
_geom_angle_atom_site_label_3
_geom_angle
_geom_angle_site_symmetry_1
_geom_angle_site_symmetry_3
_geom_angle_publ_flag
N25 N24 C29 127.2(12) . . ?
C23 N24 N25 127.1(8) . . ?
C23 N24 C29 105.7(9) . . ?
C26 N25 N24 112.1(8) . . ?
N25 C26 C27 125.8(13) . . ?
N25 C26 N210 119.6(8) . . ?
N210 C26 C27 114.6(17) . . ?
C26 C27 H27 119.7 . . ?
C28 C27 C26 120.6(18) . . ?
C28 C27 H27 119.7 . . ?
C27 C28 H28 121.3 . . ?
C27 C28 C29 117.4(11) . . ?
C29 C28 H28 121.3 . . ?
N24 C29 C28 116.9(10) . . ?
N21 C29 N24 109.9(12) . . ?
N21 C29 C28 133.1(9) . . ?
C29 N21 N22 107.2(7) . . ?
C23 N22 N21 104.7(11) . . ?
N24 C23 N22 112.1(9) . . ?
N24 C23 H23 124.0 . . ?
N22 C23 H23 124.0 . . ?
N211 N210 C26 113.8(12) . . ?
N212 N211 N210 171.8(11) . . ?
N5 N4 C9 126.6(10) . . ?
C3 N4 N5 127.4(7) . . ?
C3 N4 C9 106.0(8) . . ?
C6 N5 N4 112.5(8) . . ?
N5 C6 C7 126.5(10) . . ?
N5 C6 N10 120.5(7) . . ?
N10 C6 C7 113.0(12) . . ?
C6 C7 H7 120.6 . . ?
C8 C7 C6 118.8(15) . . ?
C8 C7 H7 120.6 . . ?
C7 C8 H8 121.0 . . ?
C7 C8 C9 118.0(9) . . ?
C9 C8 H8 121.0 . . ?
N4 C9 C8 117.5(10) . . ?
N1 C9 N4 109.5(10) . . ?
N1 C9 C8 132.9(8) . . ?
C9 N1 N2 106.6(8) . . ?
C3 N2 N1 106.6(10) . . ?
N4 C3 N2 111.3(8) . . ?
N4 C3 H3 124.4 . . ?
N2 C3 H3 124.4 . . ?
N11 N10 C6 112.6(11) . . ?
N12 N11 N10 170.1(14) . . ?

loop_
_geom_bond_atom_site_label_1
_geom_bond_atom_site_label_2
_geom_bond_distance
_geom_bond_site_symmetry_2
_geom_bond_publ_flag
N24 N25 1.373(12) . ?
N24 C29 1.375(9) . ?
N24 C23 1.331(18) . ?
N25 C26 1.29(2) . ?
C26 C27 1.420(14) . ?
C26 N210 1.413(17) . ?
C27 H27 0.9300 . ?
C27 C28 1.319(17) . ?
C28 H28 0.9300 . ?
C28 C29 1.41(2) . ?
C29 N21 1.320(15) . ?
N21 N22 1.424(16) . ?
N22 C23 1.336(10) . ?
C23 H23 0.9300 . ?
N210 N211 1.257(10) . ?
N211 N212 1.130(9) . ?
N4 N5 1.360(13) . ?
N4 C9 1.382(8) . ?
N4 C3 1.31(2) . ?
N5 C6 1.287(17) . ?
C6 C7 1.443(10) . ?
C6 N10 1.424(17) . ?
C7 H7 0.9300 . ?
C7 C8 1.320(19) . ?
C8 H8 0.9300 . ?
C8 C9 1.41(2) . ?
C9 N1 1.313(17) . ?
N1 N2 1.395(14) . ?
N2 C3 1.324(10) . ?
C3 H3 0.9300 . ?
N10 N11 1.256(9) . ?
N11 N12 1.123(8) . ?

_cod_database_fobs_code 2108703
